data_9003638
loop_
_publ_author_name
'Majzlan, J.'
'Botez, C.'
'Stephens, P. W.'

_publ_section_title
;The crystal structures of synthetics Fe2(SO4)3(H2O)5 and the type specimen of
 lausenite
;
_journal_name_full 'American Mineralogist'
_journal_page_first 411
_journal_page_last 416
_journal_paper_doi 10.2138/am.2005.1701
_journal_volume 90
_journal_year 2005
_chemical_formula_sum 'Fe2 H10 O17 S3'
_chemical_name_mineral Lausenite
_space_group_IT_number 11
_symmetry_space_group_name_Hall '-P 2yb'
_symmetry_space_group_name_H-M 'P 1 21/m 1'
_cell_angle_alpha 90
_cell_angle_beta 98.853
_cell_angle_gamma 90
_cell_formula_units_Z 2
_cell_length_a 10.711
_cell_length_b 11.085
_cell_length_c 5.5747
_cell_volume 654.007
_exptl_crystal_density_diffrn 2.488
_cod_depositor_comments
;

2017-09-06
Z value inserted to be consistent with given formula 
Water oxygen renamed so they are recognized as oxygens.
                 miguel
;
_cod_original_formula_sum 'Fe2 S3 O17 H10'
_cod_database_code 9003638

loop_
_symmetry_equiv_pos_as_xyz
x,y,z
x,1/2-y,z
-x,1/2+y,-z
-x,-y,-z

loop_
_atom_site_label
_atom_site_fract_x
_atom_site_fract_y
_atom_site_fract_z
_atom_site_U_iso_or_equiv
_atom_site_type_symbol
_atom_site_attached_hydrogens
Fe1 0.50000 0.50000 0.50000 0.02220 Fe 0
Fe2 0.12620 0.75000 0.89330 0.02220 Fe 0
S1 0.40560 0.75000 0.21630 0.02510 S 0
S2 0.22330 0.00200 0.66950 0.02510 S 0
O1 0.47290 0.75000 0.00600 0.04570 O 0
O2 0.26890 0.75000 0.13900 0.04570 O 0
O3 0.36270 0.49280 0.70500 0.04570 O 0
O4 0.19020 0.06570 0.87600 0.04570 O 0
O5 0.16730 0.03990 0.43000 0.04570 O 0
O6 0.42770 0.85290 0.37130 0.04570 O 0
O7 0.18550 0.62380 0.70500 0.04570 O 0
O11 0.39850 0.41470 0.20900 0.04570 O 0
O12 -0.05180 0.75000 0.68600 0.04570 O 0
O13 0.05360 0.87280 0.11200 0.04570 O 0

loop_
_cod_changelog_entry_id
_cod_changelog_entry_author
_cod_changelog_entry_date
_cod_changelog_entry_text
1
;cod-tools version 3.8.0
Id: cif_guess_AMCSD_atom_types 9581 2023-05-17 12:35:41Z saulius
;
2023-05-18T11:37:35+03:00
;Derived atom types and hydrogen counts
from atom names that follow the AMCSD naming convention
(Wat == water, O-H == hydroxyl).
;

_database_code_amcsd 0003736
